data_1504606
loop_
_publ_author_name
'Isaacson, Jerry'
'Loo, Mandy'
'Kobayashi, Yoshihisa'

_publ_section_title
;
 Total synthesis of (+/-)-dysibetaine.
;
_journal_issue 7
_journal_name_full 'Organic letters'
_journal_page_first 1461
_journal_page_last 1463
_journal_paper_doi 10.1021/ol800245m
_journal_volume 10
_journal_year 2008
_chemical_formula_sum 'C23 H28 N2 O6'
_chemical_formula_weight 428.47
_chemical_name_common JI-1236-1
_chemical_name_systematic
;
 ?
;
_space_group.centring_type P

_space_group_IT_number 2
_space_group.IT_number 2

_symmetry_cell_setting triclinic
_symmetry_space_group_name_Hall '-P 1'
_symmetry_space_group_name_H-M 'P -1'
_atom_sites_solution_hydrogens geom
_atom_sites_solution_primary direct
_atom_sites_solution_secondary difmap
_audit_creation_method SHELXL-97
_cell_angle_alpha 95.528(4)
_cell_angle_beta 90.616(4)
_cell_angle_gamma 107.472(4)
_cell_formula_units_Z 2
_cell_length_a 7.3653(4)
_cell_length_b 11.5496(7)
_cell_length_c 13.7255(9)
_cell_measurement_reflns_used 6743
_cell_measurement_temperature 100(2)
_cell_measurement_theta_max 0.00
_cell_measurement_theta_min 0.00
_cell_volume 1107.56(12)
_computing_cell_refinement 'Bruker SMART'
_computing_data_collection 'Bruker SMART'
_computing_data_reduction 'Bruker SAINT'
_computing_molecular_graphics ORTEP-32
_computing_publication_material WinGX
_computing_structure_refinement SHELXL-97
_computing_structure_solution SIR-2004
_diffrn_ambient_temperature 100(2)
_diffrn_measured_fraction_theta_full 0.987
_diffrn_measured_fraction_theta_max 0.982
_diffrn_measurement_device_type 'CCD area detector'
_diffrn_measurement_method 'phi and omega scans'
_diffrn_radiation_monochromator graphite
_diffrn_radiation_source 'fine-focus sealed tube'
_diffrn_radiation_type CuK\a
_diffrn_radiation_wavelength 1.54178
_diffrn_reflns_av_R_equivalents 0.0544
_diffrn_reflns_av_sigmaI/netI 0.0396
_diffrn_reflns_limit_h_max 8
_diffrn_reflns_limit_h_min -7
_diffrn_reflns_limit_k_max 13
_diffrn_reflns_limit_k_min -13
_diffrn_reflns_limit_l_max 16
_diffrn_reflns_limit_l_min -16
_diffrn_reflns_number 11370
_diffrn_reflns_theta_full 67.00
_diffrn_reflns_theta_max 68.19
_diffrn_reflns_theta_min 3.24
_exptl_absorpt_coefficient_mu 0.769
_exptl_absorpt_correction_T_max 0.9271
_exptl_absorpt_correction_T_min 0.9134
_exptl_absorpt_correction_type multi-scan
_exptl_absorpt_process_details SADABS
_exptl_crystal_colour colorless
_exptl_crystal_density_diffrn 1.285
_exptl_crystal_density_method 'not measured'
_exptl_crystal_description block
_exptl_crystal_F_000 456
_exptl_crystal_size_max 0.12
_exptl_crystal_size_mid 0.12
_exptl_crystal_size_min 0.10
_refine_diff_density_max 0.229
_refine_diff_density_min -0.349
_refine_diff_density_rms 0.063
_refine_ls_extinction_method constr
_refine_ls_goodness_of_fit_ref 1.061
_refine_ls_hydrogen_treatment mixed
_refine_ls_matrix_type full
_refine_ls_number_parameters 335
_refine_ls_number_reflns 3970
_refine_ls_number_restraints 0
_refine_ls_restrained_S_all 1.061
_refine_ls_R_factor_all 0.0519
_refine_ls_R_factor_gt 0.0424
_refine_ls_shift/su_max 0.000
_refine_ls_shift/su_mean 0.000
_refine_ls_structure_factor_coef Fsqd
_refine_ls_weighting_details 'calc w=1/[\s^2^(Fo^2^)+(0.0966P)^2^+0.0407P] where P=(Fo^2^+2Fc^2^)/3'
_refine_ls_weighting_scheme calc
_refine_ls_wR_factor_gt 0.1218
_refine_ls_wR_factor_ref 0.1415
_reflns_number_gt 3333
_reflns_number_total 3970
_reflns_threshold_expression >2sigma(I)
_cod_data_source_file ol800245m-file002.cif
_cod_data_source_block kob11
_cod_depositor_comments
;
The following automatic conversions were performed:

'_symmetry_cell_setting' value 'Triclinic' changed to 'triclinic'
according to /home/saulius/struct/CIF-dictionaries/cif_core.dic
dictionary named 'cif_core.dic' version 2.4.1 from 2010-06-29.

Automatic conversion script
Id: cif_fix_values 1715 2011-07-08 13:25:40Z adriana 

The following automatic conversions were performed:

'_space_group.centring_type' value 'primitive' was replaced with the
value 'P' as specified in the replacement file
'/home/antanas/src/cod-tools/trunk/data/replacement-values/replacement_values.lst'.

Automatic conversion script
Id: cif_fix_values 5642 2017-10-24 12:04:52Z antanas 
;
_cod_original_sg_symbol_H-M P-1
_cod_database_code 1504606

loop_
_symmetry_equiv_pos_as_xyz
'x, y, z'
'-x, -y, -z'

loop_
_atom_site_label
_atom_site_type_symbol
_atom_site_fract_x
_atom_site_fract_y
_atom_site_fract_z
_atom_site_U_iso_or_equiv
_atom_site_adp_type
_atom_site_occupancy
_atom_site_symmetry_multiplicity
_atom_site_calc_flag
_atom_site_refinement_flags
_atom_site_disorder_assembly
_atom_site_disorder_group
C1 C -0.3572(2) 0.25144(13) 0.46832(11) 0.0200(3) Uani 1 1 d . . .
C2 C -0.2864(3) 0.13900(16) 0.44186(18) 0.0423(5) Uani 1 1 d . . .
H2A H -0.3355 0.0767 0.4877 0.051 Uiso 1 1 calc R . .
H2B H -0.3302 0.1020 0.3743 0.051 Uiso 1 1 calc R . .
C3 C -0.0681(2) 0.18634(13) 0.45033(12) 0.0217(4) Uani 1 1 d . A .
H3 H -0.0190 0.1553 0.5074 0.026 Uiso 1 1 calc R . .
C4 C -0.0220(2) 0.32429(13) 0.46596(11) 0.0193(3) Uani 1 1 d . . .
C5 C -0.4812(2) 0.27091(17) 0.38599(12) 0.0297(4) Uani 1 1 d . . .
H5A H -0.4171 0.2675 0.3232 0.036 Uiso 1 1 calc R . .
H5B H -0.6040 0.2047 0.3803 0.036 Uiso 1 1 calc R . .
C6 C -0.4714(2) 0.23682(13) 0.56138(11) 0.0195(3) Uani 1 1 d . . .
C7 C 0.0347(2) 0.03769(13) 0.35668(11) 0.0199(3) Uani 1 1 d . A .
H7A H -0.0900 -0.0216 0.3675 0.024 Uiso 1 1 calc R . .
H7B H 0.1276 0.0324 0.4074 0.024 Uiso 1 1 calc R . .
C8 C 0.0998(2) 0.00764(14) 0.25678(12) 0.0266(4) Uani 1 1 d . . .
C9 C 0.1235(3) -0.10464(17) 0.23099(13) 0.0333(4) Uani 1 1 d . A .
H9 H 0.0985 -0.1627 0.2775 0.040 Uiso 1 1 calc R . .
C10 C 0.1824(3) -0.1359(2) 0.13971(15) 0.0435(5) Uani 1 1 d . . .
C11 C 0.2674(9) -0.0592(4) 0.0841(3) 0.0392(12) Uani 0.495(6) 1 d P A 1
H11 H 0.3238 -0.0823 0.0265 0.047 Uiso 0.495(6) 1 calc PR A 1
C12 C 0.2753(8) 0.0603(4) 0.1105(3) 0.0428(14) Uani 0.495(6) 1 d P A 1
H12 H 0.3338 0.1209 0.0690 0.051 Uiso 0.495(6) 1 calc PR A 1
C13 C 0.1988(8) 0.0934(3) 0.1972(3) 0.0315(12) Uani 0.495(6) 1 d P A 1
H13 H 0.2149 0.1773 0.2160 0.038 Uiso 0.495(6) 1 calc PR A 1
C11A C 0.1711(8) -0.0499(4) 0.0636(3) 0.0352(11) Uani 0.505(6) 1 d P A 2
H11A H 0.2001 -0.0689 -0.0022 0.042 Uiso 0.505(6) 1 calc PR A 2
C12A C 0.1197(6) 0.0549(3) 0.0875(3) 0.0350(12) Uani 0.505(6) 1 d P A 2
H12A H 0.1141 0.1065 0.0385 0.042 Uiso 0.505(6) 1 calc PR A 2
C13A C 0.0763(7) 0.0848(3) 0.1829(3) 0.0274(10) Uani 0.505(6) 1 d P A 2
H13A H 0.0327 0.1534 0.1994 0.033 Uiso 0.505(6) 1 calc PR A 2
C14 C -0.4442(2) 0.29944(15) 0.74023(12) 0.0234(3) Uani 1 1 d . . .
C15 C -0.5765(2) 0.19669(16) 0.77002(12) 0.0284(4) Uani 1 1 d . . .
H15 H -0.6254 0.1257 0.7250 0.034 Uiso 1 1 calc R . .
C16 C -0.6372(3) 0.19762(19) 0.86513(13) 0.0361(4) Uani 1 1 d . . .
H16 H -0.7296 0.1280 0.8850 0.043 Uiso 1 1 calc R . .
C17 C -0.5632(3) 0.3001(2) 0.93122(13) 0.0392(5) Uani 1 1 d . . .
H17 H -0.6031 0.3007 0.9968 0.047 Uiso 1 1 calc R . .
C18 C -0.4308(3) 0.40144(18) 0.90114(13) 0.0336(4) Uani 1 1 d . . .
H18 H -0.3796 0.4710 0.9472 0.040 Uiso 1 1 calc R . .
C19 C -0.3703(2) 0.40482(15) 0.80567(12) 0.0242(4) Uani 1 1 d . C .
C20 C -0.2310(2) 0.51977(15) 0.77625(12) 0.0268(4) Uani 1 1 d . . .
H20A H -0.2452 0.5905 0.8188 0.032 Uiso 1 1 calc R B 3
H20B H -0.2632 0.5298 0.7080 0.032 Uiso 1 1 calc R B 3
C22 C 0.1843(2) 0.41513(17) 0.71602(13) 0.0310(4) Uani 1 1 d . C .
H22A H 0.2821 0.4905 0.7036 0.046 Uiso 1 1 calc R . .
H22B H 0.1876 0.3491 0.6662 0.046 Uiso 1 1 calc R . .
H22C H 0.2088 0.3932 0.7810 0.046 Uiso 1 1 calc R . .
N1 N -0.18219(18) 0.35281(11) 0.48080(9) 0.0180(3) Uani 1 1 d . . .
H1 H -0.1823 0.4284 0.4972 0.022 Uiso 1 1 calc R . .
N2 N -0.37624(19) 0.29946(12) 0.64393(9) 0.0214(3) Uani 1 1 d . . .
H2 H -0.2588 0.3455 0.6373 0.026 Uiso 1 1 calc R . .
O1 O 0.01824(16) 0.15800(9) 0.36394(8) 0.0230(3) Uani 1 1 d . . .
O2 O 0.13981(15) 0.39663(9) 0.46736(8) 0.0224(3) Uani 1 1 d . . .
O3 O -0.51547(18) 0.38415(13) 0.40380(10) 0.0382(3) Uani 1 1 d . . .
H3A H -0.6221 0.3742 0.4287 0.057 Uiso 1 1 calc R . .
O4 O -0.63610(16) 0.16957(10) 0.55740(8) 0.0268(3) Uani 1 1 d . . .
O5 O 0.00010(16) 0.43354(10) 0.71198(8) 0.0266(3) Uani 1 1 d . . .
C21 C -0.0236(2) 0.52069(15) 0.78320(12) 0.0262(4) Uani 0.721(3) 1 d P C 3
H21 H 0.0014 0.4964 0.8488 0.031 Uiso 0.721(3) 1 calc PR C 3
O6 O 0.1065(2) 0.63467(14) 0.77294(12) 0.0292(5) Uani 0.721(3) 1 d P C 3
C23 C 0.1728(6) 0.7090(3) 0.8596(2) 0.0727(14) Uani 0.721(3) 1 d P C 3
H23A H 0.0644 0.7194 0.8963 0.109 Uiso 0.721(3) 1 calc PR C 3
H23B H 0.2542 0.7889 0.8445 0.109 Uiso 0.721(3) 1 calc PR C 3
H23C H 0.2465 0.6712 0.8990 0.109 Uiso 0.721(3) 1 calc PR C 3
C21A C -0.0236(2) 0.52069(15) 0.78320(12) 0.0262(4) Uani 0.279(3) 1 d P C 4
H21A H 0.0533 0.6012 0.7630 0.031 Uiso 0.279(3) 1 calc PR C 4
O6A O 0.0219(6) 0.5228(4) 0.8742(3) 0.0293(12) Uani 0.279(3) 1 d P C 4
C23A C 0.0812(12) 0.6385(7) 0.9307(5) 0.044(2) Uani 0.279(3) 1 d P C 4
H23D H 0.1912 0.6924 0.9012 0.067 Uiso 0.279(3) 1 calc PR C 4
H23E H 0.1168 0.6284 0.9977 0.067 Uiso 0.279(3) 1 calc PR C 4
H23F H -0.0234 0.6747 0.9323 0.067 Uiso 0.279(3) 1 calc PR C 4
H10 H 0.196(4) -0.215(3) 0.1233(18) 0.068(8) Uiso 1 1 d . . .

loop_
_atom_site_aniso_label
_atom_site_aniso_U_11
_atom_site_aniso_U_22
_atom_site_aniso_U_33
_atom_site_aniso_U_23
_atom_site_aniso_U_13
_atom_site_aniso_U_12
C1 0.0120(7) 0.0133(7) 0.0317(8) -0.0027(6) 0.0041(6) 0.0009(6)
C2 0.0173(9) 0.0176(9) 0.0873(16) -0.0099(9) 0.0118(9) 0.0027(7)
C3 0.0156(8) 0.0131(7) 0.0356(9) 0.0015(6) 0.0079(6) 0.0033(6)
C4 0.0158(8) 0.0149(7) 0.0268(8) 0.0022(6) 0.0034(6) 0.0040(6)
C5 0.0157(8) 0.0440(10) 0.0220(8) 0.0000(7) 0.0029(6) -0.0014(7)
C6 0.0157(8) 0.0148(7) 0.0283(8) 0.0064(6) 0.0006(6) 0.0040(6)
C7 0.0201(8) 0.0117(7) 0.0281(8) 0.0013(6) 0.0028(6) 0.0050(6)
C8 0.0308(9) 0.0179(8) 0.0259(8) -0.0013(6) 0.0035(7) 0.0004(7)
C9 0.0373(11) 0.0349(10) 0.0335(9) -0.0014(7) 0.0027(8) 0.0213(8)
C10 0.0376(11) 0.0505(13) 0.0406(11) -0.0179(10) 0.0000(9) 0.0176(10)
C11 0.051(3) 0.045(3) 0.024(2) -0.0078(17) 0.001(2) 0.022(2)
C12 0.070(4) 0.037(2) 0.024(2) 0.0059(15) 0.0113(19) 0.019(2)
C13 0.047(3) 0.0253(19) 0.0225(18) 0.0014(13) 0.0011(17) 0.0124(18)
C11A 0.036(3) 0.042(2) 0.024(2) -0.0032(16) 0.0071(18) 0.010(2)
C12A 0.047(3) 0.0283(19) 0.0278(19) 0.0058(14) 0.0139(16) 0.0074(17)
C13A 0.031(3) 0.0220(17) 0.0277(18) 0.0037(13) 0.0088(16) 0.0059(15)
C14 0.0168(8) 0.0288(8) 0.0258(8) 0.0090(6) 0.0022(6) 0.0070(6)
C15 0.0197(8) 0.0321(9) 0.0303(9) 0.0111(7) -0.0003(6) 0.0007(7)
C16 0.0234(9) 0.0463(11) 0.0333(9) 0.0179(8) 0.0030(7) -0.0017(8)
C17 0.0281(10) 0.0577(13) 0.0258(9) 0.0105(8) 0.0064(7) 0.0019(9)
C18 0.0252(9) 0.0416(11) 0.0301(9) 0.0025(7) 0.0057(7) 0.0046(8)
C19 0.0172(8) 0.0283(8) 0.0279(8) 0.0056(6) 0.0031(6) 0.0074(7)
C20 0.0275(9) 0.0222(8) 0.0312(9) 0.0030(6) 0.0077(7) 0.0082(7)
C22 0.0186(9) 0.0381(10) 0.0392(10) 0.0135(8) 0.0049(7) 0.0100(7)
N1 0.0133(7) 0.0112(6) 0.0281(7) -0.0005(5) 0.0033(5) 0.0023(5)
N2 0.0146(7) 0.0219(7) 0.0259(7) 0.0058(5) 0.0031(5) 0.0018(5)
O1 0.0269(6) 0.0133(5) 0.0305(6) 0.0045(4) 0.0069(5) 0.0079(4)
O2 0.0125(6) 0.0161(5) 0.0371(6) 0.0026(4) 0.0032(4) 0.0019(4)
O3 0.0198(7) 0.0505(8) 0.0520(8) 0.0324(6) 0.0118(6) 0.0138(6)
O4 0.0167(6) 0.0284(6) 0.0299(6) 0.0090(5) 0.0008(4) -0.0030(5)
O5 0.0186(6) 0.0251(6) 0.0363(6) -0.0012(5) -0.0016(5) 0.0084(5)
C21 0.0255(9) 0.0228(8) 0.0257(8) 0.0026(6) 0.0048(6) 0.0001(7)
O6 0.0273(10) 0.0230(9) 0.0310(9) 0.0025(6) 0.0036(7) -0.0020(7)
C23 0.094(3) 0.0437(19) 0.0457(19) -0.0127(15) 0.0069(18) -0.0265(19)
C21A 0.0255(9) 0.0228(8) 0.0257(8) 0.0026(6) 0.0048(6) 0.0001(7)
O6A 0.032(3) 0.027(2) 0.027(2) 0.0053(17) -0.0071(17) 0.0053(18)
C23A 0.057(5) 0.037(4) 0.036(4) -0.012(3) -0.025(3) 0.015(3)

loop_
_atom_type_symbol
_atom_type_description
_atom_type_scat_dispersion_real
_atom_type_scat_dispersion_imag
_atom_type_scat_source
C C 0.0181 0.0091 'International Tables Vol C Tables 4.2.6.8 and 6.1.1.4'
H H 0.0000 0.0000 'International Tables Vol C Tables 4.2.6.8 and 6.1.1.4'
N N 0.0311 0.0180 'International Tables Vol C Tables 4.2.6.8 and 6.1.1.4'
O O 0.0492 0.0322 'International Tables Vol C Tables 4.2.6.8 and 6.1.1.4'

loop_
_geom_angle_atom_site_label_1
_geom_angle_atom_site_label_2
_geom_angle_atom_site_label_3
_geom_angle
N1 C1 C5 109.36(13)
N1 C1 C6 112.70(12)
C5 C1 C6 108.68(12)
N1 C1 C2 103.45(12)
C5 C1 C2 111.90(14)
C6 C1 C2 110.71(14)
C3 C2 C1 106.25(13)
C3 C2 H2A 110.5
C1 C2 H2A 110.5
C3 C2 H2B 110.5
C1 C2 H2B 110.5
H2A C2 H2B 108.7
O1 C3 C4 107.38(12)
O1 C3 C2 113.02(14)
C4 C3 C2 104.53(12)
O1 C3 H3 110.6
C4 C3 H3 110.6
C2 C3 H3 110.6
O2 C4 N1 126.24(14)
O2 C4 C3 124.59(13)
N1 C4 C3 109.14(13)
O3 C5 C1 110.87(13)
O3 C5 H5A 109.5
C1 C5 H5A 109.5
O3 C5 H5B 109.5
C1 C5 H5B 109.5
H5A C5 H5B 108.1
O4 C6 N2 124.79(14)
O4 C6 C1 119.86(13)
N2 C6 C1 115.34(13)
O1 C7 C8 109.25(12)
O1 C7 H7A 109.8
C8 C7 H7A 109.8
O1 C7 H7B 109.8
C8 C7 H7B 109.8
H7A C7 H7B 108.3
C9 C8 C13 111.6(2)
C9 C8 C13A 121.24(19)
C13 C8 C13A 36.6(2)
C9 C8 C7 120.46(15)
C13 C8 C7 124.58(19)
C13A C8 C7 115.47(18)
C8 C9 C10 122.19(19)
C8 C9 H9 118.9
C10 C9 H9 118.9
C11 C10 C9 123.4(3)
C11 C10 C11A 31.6(3)
C9 C10 C11A 114.2(2)
C11 C10 H10 113.5(16)
C9 C10 H10 120.5(16)
C11A C10 H10 123.4(16)
C10 C11 C12 116.8(4)
C10 C11 H11 121.6
C12 C11 H11 121.6
C11 C12 C13 120.9(4)
C11 C12 H12 119.5
C13 C12 H12 119.5
C8 C13 C12 121.9(3)
C8 C13 H13 119.0
C12 C13 H13 119.0
C12A C11A C10 121.9(3)
C12A C11A H11A 119.0
C10 C11A H11A 119.0
C11A C12A C13A 120.3(4)
C11A C12A H12A 119.9
C13A C12A H12A 119.9
C12A C13A C8 117.8(3)
C12A C13A H13A 121.1
C8 C13A H13A 121.1
C15 C14 C19 120.72(15)
C15 C14 N2 121.06(15)
C19 C14 N2 118.20(14)
C16 C15 C14 120.08(16)
C16 C15 H15 120.0
C14 C15 H15 120.0
C17 C16 C15 119.99(17)
C17 C16 H16 120.0
C15 C16 H16 120.0
C18 C17 C16 119.51(17)
C18 C17 H17 120.2
C16 C17 H17 120.2
C17 C18 C19 122.05(17)
C17 C18 H18 119.0
C19 C18 H18 119.0
C18 C19 C14 117.62(16)
C18 C19 C20 119.60(15)
C14 C19 C20 122.79(14)
C19 C20 C21 113.70(13)
C19 C20 H20A 108.8
C21 C20 H20A 108.8
C19 C20 H20B 108.8
C21 C20 H20B 108.8
H20A C20 H20B 107.7
O5 C22 H22A 109.5
O5 C22 H22B 109.5
H22A C22 H22B 109.5
O5 C22 H22C 109.5
H22A C22 H22C 109.5
H22B C22 H22C 109.5
C4 N1 C1 115.83(12)
C4 N1 H1 122.1
C1 N1 H1 122.1
C6 N2 C14 127.31(13)
C6 N2 H2 116.3
C14 N2 H2 116.3
C3 O1 C7 112.49(11)
C5 O3 H3A 109.5
C21 O5 C22 114.25(13)
O5 C21 O6 110.54(14)
O5 C21 C20 107.90(13)
O6 C21 C20 113.40(15)
O5 C21 H21 108.3
O6 C21 H21 108.3
C20 C21 H21 108.3
C23 O6 C21 115.66(19)

loop_
_geom_bond_atom_site_label_1
_geom_bond_atom_site_label_2
_geom_bond_distance
C1 N1 1.4531(19)
C1 C5 1.521(2)
C1 C6 1.532(2)
C1 C2 1.553(2)
C2 C3 1.534(2)
C2 H2A 0.9900
C2 H2B 0.9900
C3 O1 1.4087(18)
C3 C4 1.5190(19)
C3 H3 1.0000
C4 O2 1.2316(19)
C4 N1 1.330(2)
C5 O3 1.404(2)
C5 H5A 0.9900
C5 H5B 0.9900
C6 O4 1.2260(19)
C6 N2 1.349(2)
C7 O1 1.4249(16)
C7 C8 1.501(2)
C7 H7A 0.9900
C7 H7B 0.9900
C8 C9 1.373(2)
C8 C13 1.384(4)
C8 C13A 1.455(4)
C9 C10 1.381(2)
C9 H9 0.9500
C10 C11 1.252(5)
C10 C11A 1.527(6)
C10 H10 0.95(3)
C11 C12 1.376(6)
C11 H11 0.9500
C12 C13 1.391(5)
C12 H12 0.9500
C13 H13 0.9500
C11A C12A 1.385(6)
C11A H11A 0.9500
C12A C13A 1.386(5)
C12A H12A 0.9500
C13A H13A 0.9500
C14 C15 1.390(2)
C14 C19 1.402(2)
C14 N2 1.4184(19)
C15 C16 1.384(2)
C15 H15 0.9500
C16 C17 1.384(3)
C16 H16 0.9500
C17 C18 1.381(3)
C17 H17 0.9500
C18 C19 1.389(2)
C18 H18 0.9500
C19 C20 1.508(2)
C20 C21 1.526(2)
C20 H20A 0.9900
C20 H20B 0.9900
C22 O5 1.4360(19)
C22 H22A 0.9800
C22 H22B 0.9800
C22 H22C 0.9800
N1 H1 0.8800
N2 H2 0.8800
O3 H3A 0.8400
O5 C21 1.3852(19)
C21 O6 1.397(2)
C21 H21 1.0000
O6 C23 1.389(3)
C23 H23A 0.9800
C23 H23B 0.9800
C23 H23C 0.9800
O6A C23A 1.422(8)
C23A H23D 0.9800
C23A H23E 0.9800
C23A H23F 0.9800
